data_7209143
loop_
_publ_author_name
'Cheon, Sanghun'
'Kim, Tae Ho'
'Jeon, Youngeun'
'Kim, Jineun'
'Park, Ki-Min'

_publ_section_title
;
 Novel heptanuclear copper(i) iodide cluster with a pinwheel shape
;
_journal_issue 3
_journal_name_full CrystEngComm
_journal_page_first 451
_journal_paper_doi 10.1039/c2ce26664d
_journal_volume 15
_journal_year 2013
_chemical_formula_moiety 'C22 H34 Cu2 I2 N2 S2'
_chemical_formula_sum 'C22 H34 Cu2 I2 N2 S2'
_chemical_formula_weight 771.51
_chemical_name_systematic
;
?
;
_space_group_IT_number 14
_symmetry_cell_setting monoclinic
_symmetry_space_group_name_Hall '-P 2ybc'
_symmetry_space_group_name_H-M 'P 1 21/c 1'
_atom_sites_solution_hydrogens geom
_atom_sites_solution_primary direct
_atom_sites_solution_secondary difmap
_audit_creation_method SHELXTL
_cell_angle_alpha 90.00
_cell_angle_beta 93.0440(10)
_cell_angle_gamma 90.00
_cell_formula_units_Z 4
_cell_length_a 14.7762(3)
_cell_length_b 12.6035(2)
_cell_length_c 14.8514(3)
_cell_measurement_reflns_used 9969
_cell_measurement_temperature 173(2)
_cell_measurement_theta_max 28.27
_cell_measurement_theta_min 2.49
_cell_volume 2761.90(9)
_computing_cell_refinement 'Bruker APEX2'
_computing_data_collection 'Bruker APEX2'
_computing_data_reduction 'Bruker APEX2'
_computing_molecular_graphics 'Bruker SHELXTL'
_computing_publication_material 'Bruker SHELXTL'
_computing_structure_refinement 'Bruker SHELXTL'
_computing_structure_solution 'Bruker SHELXTL'
_diffrn_ambient_temperature 173(2)
_diffrn_measured_fraction_theta_full 0.991
_diffrn_measured_fraction_theta_max 0.991
_diffrn_measurement_device_type 'Bruker APEX-II CCD'
_diffrn_measurement_method '\f and \w scans'
_diffrn_radiation_monochromator graphite
_diffrn_radiation_source 'fine-focus sealed tube'
_diffrn_radiation_type MoK\a
_diffrn_radiation_wavelength 0.71073
_diffrn_reflns_av_R_equivalents 0.0491
_diffrn_reflns_av_sigmaI/netI 0.0435
_diffrn_reflns_limit_h_max 19
_diffrn_reflns_limit_h_min -15
_diffrn_reflns_limit_k_max 15
_diffrn_reflns_limit_k_min -16
_diffrn_reflns_limit_l_max 19
_diffrn_reflns_limit_l_min -19
_diffrn_reflns_number 27038
_diffrn_reflns_theta_full 28.40
_diffrn_reflns_theta_max 28.40
_diffrn_reflns_theta_min 1.38
_exptl_absorpt_coefficient_mu 3.939
_exptl_absorpt_correction_T_max 0.5714
_exptl_absorpt_correction_T_min 0.4918
_exptl_absorpt_correction_type multi-scan
_exptl_absorpt_process_details SADABS
_exptl_crystal_colour colourless
_exptl_crystal_density_diffrn 1.855
_exptl_crystal_density_method 'not measured'
_exptl_crystal_description block
_exptl_crystal_F_000 1504
_exptl_crystal_size_max 0.21
_exptl_crystal_size_mid 0.18
_exptl_crystal_size_min 0.16
_refine_diff_density_max 0.704
_refine_diff_density_min -0.907
_refine_diff_density_rms 0.120
_refine_ls_extinction_method none
_refine_ls_goodness_of_fit_ref 1.037
_refine_ls_hydrogen_treatment constr
_refine_ls_matrix_type full
_refine_ls_number_parameters 277
_refine_ls_number_reflns 6860
_refine_ls_number_restraints 0
_refine_ls_restrained_S_all 1.037
_refine_ls_R_factor_all 0.0349
_refine_ls_R_factor_gt 0.0282
_refine_ls_shift/su_max 0.003
_refine_ls_shift/su_mean 0.000
_refine_ls_structure_factor_coef Fsqd
_refine_ls_weighting_details 'calc w=1/[\s^2^(Fo^2^)+(0.0248P)^2^+0.3163P] where P=(Fo^2^+2Fc^2^)/3'
_refine_ls_weighting_scheme calc
_refine_ls_wR_factor_gt 0.0636
_refine_ls_wR_factor_ref 0.0670
_reflns_number_gt 5910
_reflns_number_total 6860
_reflns_threshold_expression >2sigma(I)
_cod_data_source_file c2ce26664d.txt
_cod_data_source_block complex1
_cod_depositor_comments
;
The following automatic conversions were performed:

'_symmetry_cell_setting' value 'Monoclinic' changed to 'monoclinic'
according to /home/saulius/struct/CIF-dictionaries/cif_core.dic
dictionary named 'cif_core.dic' version 2.4.2 from 2011-04-26.

Automatic conversion script
Id: cif_fix_values 1891 2012-01-12 08:04:46Z andrius 
;
_cod_original_sg_symbol_H-M P2(1)/c
_cod_database_code 7209143

loop_
_symmetry_equiv_pos_as_xyz
'x, y, z'
'-x, y+1/2, -z+1/2'
'-x, -y, -z'
'x, -y-1/2, z-1/2'

loop_
_atom_site_label
_atom_site_type_symbol
_atom_site_fract_x
_atom_site_fract_y
_atom_site_fract_z
_atom_site_U_iso_or_equiv
_atom_site_adp_type
_atom_site_occupancy
_atom_site_symmetry_multiplicity
_atom_site_calc_flag
_atom_site_refinement_flags
Cu1 Cu 0.46245(2) 0.49734(2) 0.08894(2) 0.02982(9) Uani 1 1 d .
Cu2 Cu 0.02060(2) 0.10369(3) 0.98567(2) 0.02966(8) Uani 1 1 d .
I1 I 0.535578(12) 0.331662(13) 0.019146(11) 0.02907(6) Uani 1 1 d .
I2 I 0.069332(13) 0.009223(14) 1.138123(12) 0.03357(6) Uani 1 1 d .
S1 S 0.52020(5) 0.56524(5) 0.22631(4) 0.02653(14) Uani 1 1 d .
S2 S -0.02780(5) 0.27438(5) 1.02699(5) 0.03265(16) Uani 1 1 d .
N1 N 0.33282(15) 0.45971(17) 0.12464(14) 0.0270(5) Uani 1 1 d .
N2 N 0.13437(15) 0.16208(16) 0.92627(15) 0.0288(5) Uani 1 1 d .
C1 C 0.2910(2) 0.3704(2) 0.09470(19) 0.0351(6) Uani 1 1 d .
H1 H 0.3215 0.3265 0.0540 0.042 Uiso 1 1 calc R
C2 C 0.2073(2) 0.3393(2) 0.1195(2) 0.0410(7) Uani 1 1 d .
H2 H 0.1804 0.2758 0.0963 0.049 Uiso 1 1 calc R
C3 C 0.1626(2) 0.4023(2) 0.1789(2) 0.0395(7) Uani 1 1 d .
H3 H 0.1041 0.3834 0.1970 0.047 Uiso 1 1 calc R
C4 C 0.2044(2) 0.4925(2) 0.2113(2) 0.0340(7) Uani 1 1 d .
H4 H 0.1754 0.5361 0.2532 0.041 Uiso 1 1 calc R
C5 C 0.28936(18) 0.5202(2) 0.18296(17) 0.0269(6) Uani 1 1 d .
C6 C 0.33784(19) 0.6182(2) 0.21803(18) 0.0307(6) Uani 1 1 d .
H6A H 0.2940 0.6638 0.2480 0.037 Uiso 1 1 calc R
H6B H 0.3600 0.6583 0.1663 0.037 Uiso 1 1 calc R
C7 C 0.41763(19) 0.5956(2) 0.28429(18) 0.0322(6) Uani 1 1 d .
H7A H 0.4026 0.5349 0.3230 0.039 Uiso 1 1 calc R
H7B H 0.4287 0.6582 0.3236 0.039 Uiso 1 1 calc R
C8 C 0.5760(2) 0.4641(2) 0.29987(18) 0.0337(6) Uani 1 1 d .
C9 C 0.5185(2) 0.3639(2) 0.3006(2) 0.0461(8) Uani 1 1 d .
H9A H 0.5481 0.3114 0.3409 0.069 Uiso 1 1 calc R
H9B H 0.5117 0.3348 0.2394 0.069 Uiso 1 1 calc R
H9C H 0.4586 0.3811 0.3220 0.069 Uiso 1 1 calc R
C10 C 0.5922(3) 0.5090(3) 0.3940(2) 0.0617(11) Uani 1 1 d .
H10A H 0.5341 0.5282 0.4183 0.093 Uiso 1 1 calc R
H10B H 0.6306 0.5723 0.3915 0.093 Uiso 1 1 calc R
H10C H 0.6225 0.4557 0.4330 0.093 Uiso 1 1 calc R
C11 C 0.6653(2) 0.4421(3) 0.2566(2) 0.0497(8) Uani 1 1 d .
H11A H 0.7000 0.3893 0.2925 0.075 Uiso 1 1 calc R
H11B H 0.7004 0.5079 0.2541 0.075 Uiso 1 1 calc R
H11C H 0.6531 0.4149 0.1954 0.075 Uiso 1 1 calc R
C12 C 0.21703(19) 0.1230(2) 0.94747(19) 0.0320(6) Uani 1 1 d .
H12 H 0.2220 0.0621 0.9851 0.038 Uiso 1 1 calc R
C13 C 0.2952(2) 0.1669(2) 0.9173(2) 0.0373(7) Uani 1 1 d .
H13 H 0.3527 0.1367 0.9338 0.045 Uiso 1 1 calc R
C14 C 0.2889(2) 0.2543(2) 0.8637(2) 0.0406(7) Uani 1 1 d .
H14 H 0.3419 0.2862 0.8423 0.049 Uiso 1 1 calc R
C15 C 0.2045(2) 0.2961(2) 0.8407(2) 0.0384(7) Uani 1 1 d .
H15 H 0.1988 0.3569 0.8031 0.046 Uiso 1 1 calc R
C16 C 0.12737(19) 0.2483(2) 0.87313(18) 0.0319(6) Uani 1 1 d .
C17 C 0.0347(2) 0.2924(2) 0.8515(2) 0.0428(8) Uani 1 1 d .
H17A H -0.0073 0.2333 0.8355 0.051 Uiso 1 1 calc R
H17B H 0.0368 0.3395 0.7983 0.051 Uiso 1 1 calc R
C18 C -0.0024(2) 0.3551(2) 0.9302(2) 0.0509(9) Uani 1 1 d .
H18A H -0.0584 0.3923 0.9084 0.061 Uiso 1 1 calc R
H18B H 0.0426 0.4097 0.9498 0.061 Uiso 1 1 calc R
C19 C -0.15143(19) 0.2885(2) 1.0330(2) 0.0331(6) Uani 1 1 d .
C20 C -0.2007(2) 0.2491(3) 0.9470(2) 0.0478(8) Uani 1 1 d .
H20A H -0.2663 0.2532 0.9534 0.072 Uiso 1 1 calc R
H20B H -0.1835 0.1753 0.9360 0.072 Uiso 1 1 calc R
H20C H -0.1842 0.2933 0.8962 0.072 Uiso 1 1 calc R
C21 C -0.1764(2) 0.4031(2) 1.0515(2) 0.0452(8) Uani 1 1 d .
H21A H -0.1583 0.4479 1.0016 0.068 Uiso 1 1 calc R
H21B H -0.1450 0.4266 1.1077 0.068 Uiso 1 1 calc R
H21C H -0.2420 0.4086 1.0570 0.068 Uiso 1 1 calc R
C22 C -0.1746(3) 0.2173(3) 1.1114(3) 0.0598(10) Uani 1 1 d .
H22A H -0.2398 0.2214 1.1202 0.090 Uiso 1 1 calc R
H22B H -0.1409 0.2409 1.1664 0.090 Uiso 1 1 calc R
H22C H -0.1581 0.1439 1.0981 0.090 Uiso 1 1 calc R

loop_
_atom_site_aniso_label
_atom_site_aniso_U_11
_atom_site_aniso_U_22
_atom_site_aniso_U_33
_atom_site_aniso_U_23
_atom_site_aniso_U_13
_atom_site_aniso_U_12
Cu1 0.0285(2) 0.03213(18) 0.02900(19) -0.00313(13) 0.00333(14) 0.00179(13)
Cu2 0.02558(18) 0.02968(17) 0.03371(19) 0.00622(13) 0.00138(14) -0.00271(13)
I1 0.03391(11) 0.02901(10) 0.02468(10) 0.00091(6) 0.00515(7) 0.00737(7)
I2 0.04138(13) 0.03187(10) 0.02666(11) 0.00022(7) -0.00566(8) 0.00037(7)
S1 0.0276(3) 0.0256(3) 0.0262(3) 0.0017(2) -0.0005(3) -0.0036(2)
S2 0.0236(4) 0.0294(3) 0.0447(4) 0.0024(3) -0.0006(3) 0.0001(3)
N1 0.0242(12) 0.0301(11) 0.0264(12) -0.0051(9) -0.0008(9) 0.0006(9)
N2 0.0260(13) 0.0314(12) 0.0291(12) 0.0021(9) 0.0037(10) -0.0009(9)
C1 0.0348(17) 0.0335(15) 0.0369(16) -0.0090(12) 0.0002(13) -0.0003(12)
C2 0.0409(19) 0.0388(17) 0.0427(18) -0.0035(13) -0.0029(14) -0.0097(13)
C3 0.0268(16) 0.0494(18) 0.0424(18) 0.0067(14) 0.0019(13) -0.0066(13)
C4 0.0316(17) 0.0402(16) 0.0308(16) 0.0007(12) 0.0057(12) 0.0036(12)
C5 0.0252(14) 0.0301(13) 0.0253(14) 0.0025(10) 0.0002(11) 0.0041(10)
C6 0.0306(15) 0.0293(14) 0.0324(15) -0.0068(11) 0.0035(12) 0.0027(11)
C7 0.0343(16) 0.0347(15) 0.0279(14) -0.0108(11) 0.0042(12) 0.0012(12)
C8 0.0379(17) 0.0356(15) 0.0271(15) 0.0039(11) -0.0037(12) 0.0048(12)
C9 0.058(2) 0.0317(15) 0.051(2) 0.0135(14) 0.0174(17) 0.0064(14)
C10 0.077(3) 0.074(3) 0.0322(19) -0.0045(16) -0.0188(18) 0.012(2)
C11 0.0343(19) 0.060(2) 0.054(2) 0.0069(16) -0.0025(15) 0.0061(15)
C12 0.0298(16) 0.0343(14) 0.0323(15) -0.0005(11) 0.0055(12) -0.0002(12)
C13 0.0228(15) 0.0503(18) 0.0392(17) -0.0055(13) 0.0053(12) 0.0005(12)
C14 0.0290(16) 0.0539(19) 0.0400(18) 0.0004(14) 0.0113(13) -0.0098(13)
C15 0.0348(17) 0.0400(16) 0.0414(17) 0.0077(13) 0.0125(13) -0.0053(13)
C16 0.0299(16) 0.0361(15) 0.0302(15) 0.0037(11) 0.0054(11) -0.0033(11)
C17 0.0293(17) 0.0479(18) 0.052(2) 0.0274(15) 0.0061(14) 0.0003(13)
C18 0.0370(19) 0.0339(16) 0.084(3) 0.0250(16) 0.0243(18) 0.0072(13)
C19 0.0254(15) 0.0305(14) 0.0444(17) 0.0050(12) 0.0098(12) 0.0038(11)
C20 0.0289(17) 0.0495(19) 0.064(2) -0.0040(16) -0.0038(15) 0.0045(14)
C21 0.0410(19) 0.0375(17) 0.058(2) -0.0022(14) 0.0109(16) 0.0077(13)
C22 0.060(3) 0.065(2) 0.057(2) 0.0214(18) 0.0278(19) 0.0079(19)

loop_
_atom_type_symbol
_atom_type_description
_atom_type_scat_dispersion_real
_atom_type_scat_dispersion_imag
_atom_type_scat_source
C C 0.0033 0.0016 'International Tables Vol C Tables 4.2.6.8 and 6.1.1.4'
H H 0.0000 0.0000 'International Tables Vol C Tables 4.2.6.8 and 6.1.1.4'
N N 0.0061 0.0033 'International Tables Vol C Tables 4.2.6.8 and 6.1.1.4'
S S 0.1246 0.1234 'International Tables Vol C Tables 4.2.6.8 and 6.1.1.4'
Cu Cu 0.3201 1.2651 'International Tables Vol C Tables 4.2.6.8 and 6.1.1.4'
I I -0.4742 1.8119 'International Tables Vol C Tables 4.2.6.8 and 6.1.1.4'

loop_
_geom_angle_atom_site_label_1
_geom_angle_atom_site_label_2
_geom_angle_atom_site_label_3
_geom_angle
_geom_angle_site_symmetry_1
_geom_angle_site_symmetry_3
N1 Cu1 S1 99.24(6) . .
N1 Cu1 I1 109.20(6) . .
S1 Cu1 I1 120.30(2) . .
N1 Cu1 I1 112.10(6) . 3_665
S1 Cu1 I1 102.306(19) . 3_665
I1 Cu1 I1 112.894(13) . 3_665
N1 Cu1 Cu1 129.68(6) . 3_665
S1 Cu1 Cu1 130.10(3) . 3_665
I1 Cu1 Cu1 58.016(11) . 3_665
I1 Cu1 Cu1 54.878(11) 3_665 3_665
N2 Cu2 S2 92.91(6) . .
N2 Cu2 I2 109.65(6) . .
S2 Cu2 I2 105.21(2) . .
N2 Cu2 I2 106.60(6) . 3_557
S2 Cu2 I2 121.79(2) . 3_557
I2 Cu2 I2 117.582(12) . 3_557
N2 Cu2 Cu2 126.87(6) . 3_557
S2 Cu2 Cu2 139.61(3) . 3_557
I2 Cu2 Cu2 58.867(12) . 3_557
I2 Cu2 Cu2 58.715(13) 3_557 3_557
Cu1 I1 Cu1 67.104(13) . 3_665
Cu2 I2 Cu2 62.417(12) . 3_557
C7 S1 C8 102.82(13) . .
C7 S1 Cu1 102.45(9) . .
C8 S1 Cu1 113.30(9) . .
C18 S2 C19 103.36(14) . .
C18 S2 Cu2 103.09(11) . .
C19 S2 Cu2 114.56(9) . .
C5 N1 C1 117.4(2) . .
C5 N1 Cu1 121.06(18) . .
C1 N1 Cu1 121.41(18) . .
C12 N2 C16 118.5(2) . .
C12 N2 Cu2 121.27(18) . .
C16 N2 Cu2 119.85(18) . .
N1 C1 C2 123.8(3) . .
N1 C1 H1 118.1 . .
C2 C1 H1 118.1 . .
C1 C2 C3 118.6(3) . .
C1 C2 H2 120.7 . .
C3 C2 H2 120.7 . .
C4 C3 C2 118.7(3) . .
C4 C3 H3 120.7 . .
C2 C3 H3 120.7 . .
C3 C4 C5 120.1(3) . .
C3 C4 H4 120.0 . .
C5 C4 H4 120.0 . .
N1 C5 C4 121.5(2) . .
N1 C5 C6 117.0(2) . .
C4 C5 C6 121.5(2) . .
C5 C6 C7 114.1(2) . .
C5 C6 H6A 108.7 . .
C7 C6 H6A 108.7 . .
C5 C6 H6B 108.7 . .
C7 C6 H6B 108.7 . .
H6A C6 H6B 107.6 . .
C6 C7 S1 111.64(19) . .
C6 C7 H7A 109.3 . .
S1 C7 H7A 109.3 . .
C6 C7 H7B 109.3 . .
S1 C7 H7B 109.3 . .
H7A C7 H7B 108.0 . .
C10 C8 C9 111.4(3) . .
C10 C8 C11 111.0(3) . .
C9 C8 C11 110.4(2) . .
C10 C8 S1 109.4(2) . .
C9 C8 S1 110.2(2) . .
C11 C8 S1 104.2(2) . .
C8 C9 H9A 109.5 . .
C8 C9 H9B 109.5 . .
H9A C9 H9B 109.5 . .
C8 C9 H9C 109.5 . .
H9A C9 H9C 109.5 . .
H9B C9 H9C 109.5 . .
C8 C10 H10A 109.5 . .
C8 C10 H10B 109.5 . .
H10A C10 H10B 109.5 . .
C8 C10 H10C 109.5 . .
H10A C10 H10C 109.5 . .
H10B C10 H10C 109.5 . .
C8 C11 H11A 109.5 . .
C8 C11 H11B 109.5 . .
H11A C11 H11B 109.5 . .
C8 C11 H11C 109.5 . .
H11A C11 H11C 109.5 . .
H11B C11 H11C 109.5 . .
N2 C12 C13 123.1(3) . .
N2 C12 H12 118.4 . .
C13 C12 H12 118.4 . .
C14 C13 C12 118.9(3) . .
C14 C13 H13 120.6 . .
C12 C13 H13 120.6 . .
C13 C14 C15 119.2(3) . .
C13 C14 H14 120.4 . .
C15 C14 H14 120.4 . .
C14 C15 C16 119.6(3) . .
C14 C15 H15 120.2 . .
C16 C15 H15 120.2 . .
N2 C16 C15 120.8(3) . .
N2 C16 C17 117.8(2) . .
C15 C16 C17 121.3(3) . .
C16 C17 C18 112.7(3) . .
C16 C17 H17A 109.0 . .
C18 C17 H17A 109.0 . .
C16 C17 H17B 109.0 . .
C18 C17 H17B 109.0 . .
H17A C17 H17B 107.8 . .
C17 C18 S2 114.3(2) . .
C17 C18 H18A 108.7 . .
S2 C18 H18A 108.7 . .
C17 C18 H18B 108.7 . .
S2 C18 H18B 108.7 . .
H18A C18 H18B 107.6 . .
C20 C19 C21 110.6(2) . .
C20 C19 C22 109.4(3) . .
C21 C19 C22 110.8(3) . .
C20 C19 S2 111.1(2) . .
C21 C19 S2 110.6(2) . .
C22 C19 S2 104.1(2) . .
C19 C20 H20A 109.5 . .
C19 C20 H20B 109.5 . .
H20A C20 H20B 109.5 . .
C19 C20 H20C 109.5 . .
H20A C20 H20C 109.5 . .
H20B C20 H20C 109.5 . .
C19 C21 H21A 109.5 . .
C19 C21 H21B 109.5 . .
H21A C21 H21B 109.5 . .
C19 C21 H21C 109.5 . .
H21A C21 H21C 109.5 . .
H21B C21 H21C 109.5 . .
C19 C22 H22A 109.5 . .
C19 C22 H22B 109.5 . .
H22A C22 H22B 109.5 . .
C19 C22 H22C 109.5 . .
H22A C22 H22C 109.5 . .
H22B C22 H22C 109.5 . .

loop_
_geom_bond_atom_site_label_1
_geom_bond_atom_site_label_2
_geom_bond_distance
_geom_bond_site_symmetry_2
Cu1 N1 2.070(2) .
Cu1 S1 2.3320(7) .
Cu1 I1 2.5925(3) .
Cu1 I1 2.6883(4) 3_665
Cu1 Cu1 2.9198(7) 3_665
Cu2 N2 2.075(2) .
Cu2 S2 2.3585(8) .
Cu2 I2 2.6248(4) .
Cu2 I2 2.6290(4) 3_557
Cu2 Cu2 2.7222(6) 3_557
I1 Cu1 2.6884(4) 3_665
I2 Cu2 2.6290(4) 3_557
S1 C7 1.823(3) .
S1 C8 1.845(3) .
S2 C18 1.816(3) .
S2 C19 1.842(3) .
N1 C5 1.343(3) .
N1 C1 1.348(3) .
N2 C12 1.339(4) .
N2 C16 1.344(3) .
C1 C2 1.366(4) .
C1 H1 0.9500 .
C2 C3 1.380(4) .
C2 H2 0.9500 .
C3 C4 1.369(4) .
C3 H3 0.9500 .
C4 C5 1.389(4) .
C4 H4 0.9500 .
C5 C6 1.507(4) .
C6 C7 1.522(4) .
C6 H6A 0.9900 .
C6 H6B 0.9900 .
C7 H7A 0.9900 .
C7 H7B 0.9900 .
C8 C10 1.515(4) .
C8 C9 1.522(4) .
C8 C11 1.524(4) .
C9 H9A 0.9800 .
C9 H9B 0.9800 .
C9 H9C 0.9800 .
C10 H10A 0.9800 .
C10 H10B 0.9800 .
C10 H10C 0.9800 .
C11 H11A 0.9800 .
C11 H11B 0.9800 .
C11 H11C 0.9800 .
C12 C13 1.377(4) .
C12 H12 0.9500 .
C13 C14 1.359(4) .
C13 H13 0.9500 .
C14 C15 1.380(4) .
C14 H14 0.9500 .
C15 C16 1.396(4) .
C15 H15 0.9500 .
C16 C17 1.497(4) .
C17 C18 1.536(5) .
C17 H17A 0.9900 .
C17 H17B 0.9900 .
C18 H18A 0.9900 .
C18 H18B 0.9900 .
C19 C20 1.519(4) .
C19 C21 1.519(4) .
C19 C22 1.524(4) .
C20 H20A 0.9800 .
C20 H20B 0.9800 .
C20 H20C 0.9800 .
C21 H21A 0.9800 .
C21 H21B 0.9800 .
C21 H21C 0.9800 .
C22 H22A 0.9800 .
C22 H22B 0.9800 .
C22 H22C 0.9800 .

loop_
_geom_torsion_atom_site_label_1
_geom_torsion_atom_site_label_2
_geom_torsion_atom_site_label_3
_geom_torsion_atom_site_label_4
_geom_torsion
_geom_torsion_site_symmetry_1
_geom_torsion_site_symmetry_4
N1 Cu1 I1 Cu1 125.42(7) . 3_665
S1 Cu1 I1 Cu1 -120.98(3) . 3_665
I1 Cu1 I1 Cu1 0.0 3_665 3_665
N2 Cu2 I2 Cu2 -121.92(7) . 3_557
S2 Cu2 I2 Cu2 139.28(3) . 3_557
I2 Cu2 I2 Cu2 0.0 3_557 3_557
N1 Cu1 S1 C7 -18.96(11) . .
I1 Cu1 S1 C7 -137.71(10) . .
I1 Cu1 S1 C7 96.23(10) 3_665 .
Cu1 Cu1 S1 C7 150.35(10) 3_665 .
N1 Cu1 S1 C8 91.07(12) . .
I1 Cu1 S1 C8 -27.68(11) . .
I1 Cu1 S1 C8 -153.74(10) 3_665 .
Cu1 Cu1 S1 C8 -99.63(11) 3_665 .
N2 Cu2 S2 C18 39.30(14) . .
I2 Cu2 S2 C18 150.57(13) . .
I2 Cu2 S2 C18 -72.29(13) 3_557 .
Cu2 Cu2 S2 C18 -149.91(13) 3_557 .
N2 Cu2 S2 C19 150.83(12) . .
I2 Cu2 S2 C19 -97.90(10) . .
I2 Cu2 S2 C19 39.24(11) 3_557 .
Cu2 Cu2 S2 C19 -38.38(11) 3_557 .
S1 Cu1 N1 C5 35.3(2) . .
I1 Cu1 N1 C5 161.99(18) . .
I1 Cu1 N1 C5 -72.1(2) 3_665 .
Cu1 Cu1 N1 C5 -134.10(17) 3_665 .
S1 Cu1 N1 C1 -140.6(2) . .
I1 Cu1 N1 C1 -13.9(2) . .
I1 Cu1 N1 C1 112.0(2) 3_665 .
Cu1 Cu1 N1 C1 50.0(2) 3_665 .
S2 Cu2 N2 C12 128.7(2) . .
I2 Cu2 N2 C12 21.4(2) . .
I2 Cu2 N2 C12 -106.9(2) 3_557 .
Cu2 Cu2 N2 C12 -43.9(2) 3_557 .
S2 Cu2 N2 C16 -43.8(2) . .
I2 Cu2 N2 C16 -151.09(19) . .
I2 Cu2 N2 C16 80.6(2) 3_557 .
Cu2 Cu2 N2 C16 143.65(18) 3_557 .
C5 N1 C1 C2 0.8(4) . .
Cu1 N1 C1 C2 176.9(2) . .
N1 C1 C2 C3 -0.3(5) . .
C1 C2 C3 C4 -0.7(5) . .
C2 C3 C4 C5 1.2(4) . .
C1 N1 C5 C4 -0.3(4) . .
Cu1 N1 C5 C4 -176.3(2) . .
C1 N1 C5 C6 178.3(2) . .
Cu1 N1 C5 C6 2.2(3) . .
C3 C4 C5 N1 -0.8(4) . .
C3 C4 C5 C6 -179.3(3) . .
N1 C5 C6 C7 -71.8(3) . .
C4 C5 C6 C7 106.8(3) . .
C5 C6 C7 S1 83.7(3) . .
C8 S1 C7 C6 -144.4(2) . .
Cu1 S1 C7 C6 -26.6(2) . .
C7 S1 C8 C10 -57.6(3) . .
Cu1 S1 C8 C10 -167.4(2) . .
C7 S1 C8 C9 65.1(2) . .
Cu1 S1 C8 C9 -44.7(2) . .
C7 S1 C8 C11 -176.4(2) . .
Cu1 S1 C8 C11 73.8(2) . .
C16 N2 C12 C13 -0.1(4) . .
Cu2 N2 C12 C13 -172.6(2) . .
N2 C12 C13 C14 0.2(4) . .
C12 C13 C14 C15 -0.3(4) . .
C13 C14 C15 C16 0.3(5) . .
C12 N2 C16 C15 0.0(4) . .
Cu2 N2 C16 C15 172.7(2) . .
C12 N2 C16 C17 -178.8(3) . .
Cu2 N2 C16 C17 -6.1(3) . .
C14 C15 C16 N2 -0.2(4) . .
C14 C15 C16 C17 178.7(3) . .
N2 C16 C17 C18 76.4(3) . .
C15 C16 C17 C18 -102.5(3) . .
C16 C17 C18 S2 -68.2(3) . .
C19 S2 C18 C17 -115.8(3) . .
Cu2 S2 C18 C17 3.8(3) . .
C18 S2 C19 C20 59.9(2) . .
Cu2 S2 C19 C20 -51.5(2) . .
C18 S2 C19 C21 -63.4(2) . .
Cu2 S2 C19 C21 -174.77(18) . .
C18 S2 C19 C22 177.6(2) . .
Cu2 S2 C19 C22 66.2(2) . .
